data_7055237
loop_
_publ_author_name
'Castillo, Maximiliano'
'Metta-Maga\~na, Alejandro J.'
'Fortier, Skye'

_publ_section_title
;
 Isolation of gravimetrically quantifiable alkali metal arenides using
 18-crown-6
;
_journal_issue 3
_journal_name_full 'New J. Chem.'
_journal_page_first 1923
_journal_paper_doi 10.1039/C5NJ02841H
_journal_volume 40
_journal_year 2016
_chemical_formula_moiety 'C16 H34 Li O8, 1.5 (C20 H12)'
_chemical_formula_sum 'C46 H52 Li O8'
_chemical_formula_weight 739.81
_space_group_crystal_system triclinic
_space_group_IT_number 2
_space_group_name_Hall '-P 1'
_space_group_name_H-M_alt 'P -1'
_symmetry_space_group_name_Hall '-P 1'
_symmetry_space_group_name_H-M 'P -1'
_atom_sites_solution_hydrogens geom
_audit_creation_method SHELXL-2014/6
_audit_update_record
;
2015-10-13 deposited with the CCDC.
2015-12-15 downloaded from the CCDC.
;
_cell_angle_alpha 104.2740(10)
_cell_angle_beta 99.6340(10)
_cell_angle_gamma 97.9080(10)
_cell_formula_units_Z 2
_cell_length_a 8.3174(5)
_cell_length_b 12.2288(8)
_cell_length_c 20.1448(13)
_cell_measurement_reflns_used 1980
_cell_measurement_temperature 100(2)
_cell_measurement_theta_max 27.12
_cell_measurement_theta_min 2.356
_cell_volume 1923.1(2)
_computing_structure_refinement 'SHELXL-2014/6 (Sheldrick, 2014)'
_diffrn_ambient_temperature 100(2)
_diffrn_measured_fraction_theta_full 0.998
_diffrn_measured_fraction_theta_max 0.989
_diffrn_measurement_device_type 'Bruker SMART APEX CCD'
_diffrn_measurement_method '\w and \f scans'
_diffrn_radiation_type MoK\a
_diffrn_radiation_wavelength 0.71073
_diffrn_reflns_av_R_equivalents 0.0646
_diffrn_reflns_av_unetI/netI 0.1125
_diffrn_reflns_Laue_measured_fraction_full 0.998
_diffrn_reflns_Laue_measured_fraction_max 0.989
_diffrn_reflns_limit_h_max 9
_diffrn_reflns_limit_h_min -11
_diffrn_reflns_limit_k_max 16
_diffrn_reflns_limit_k_min -16
_diffrn_reflns_limit_l_max 26
_diffrn_reflns_limit_l_min -26
_diffrn_reflns_number 22988
_diffrn_reflns_point_group_measured_fraction_full 0.998
_diffrn_reflns_point_group_measured_fraction_max 0.989
_diffrn_reflns_theta_full 25.242
_diffrn_reflns_theta_max 28.396
_diffrn_reflns_theta_min 1.067
_diffrn_source 'fine-focus tube'
_exptl_absorpt_coefficient_mu 0.086
_exptl_absorpt_correction_T_max 0.7457
_exptl_absorpt_correction_T_min 0.6717
_exptl_absorpt_correction_type multi-scan
_exptl_absorpt_process_details SADABS
_exptl_crystal_colour purple
_exptl_crystal_density_diffrn 1.278
_exptl_crystal_description block
_exptl_crystal_F_000 790
_exptl_crystal_size_max 0.23
_exptl_crystal_size_mid 0.17
_exptl_crystal_size_min 0.11
_refine_diff_density_max 0.333
_refine_diff_density_min -0.246
_refine_diff_density_rms 0.056
_refine_ls_extinction_method none
_refine_ls_goodness_of_fit_ref 0.976
_refine_ls_hydrogen_treatment constr
_refine_ls_matrix_type full
_refine_ls_number_parameters 498
_refine_ls_number_reflns 9534
_refine_ls_number_restraints 0
_refine_ls_restrained_S_all 0.976
_refine_ls_R_factor_all 0.1440
_refine_ls_R_factor_gt 0.0635
_refine_ls_shift/su_max 0.000
_refine_ls_shift/su_mean 0.000
_refine_ls_structure_factor_coef Fsqd
_refine_ls_weighting_details 'w=1/[\s^2^(Fo^2^)+(0.0536P)^2^+0.3369P] where P=(Fo^2^+2Fc^2^)/3'
_refine_ls_weighting_scheme calc
_refine_ls_wR_factor_gt 0.1123
_refine_ls_wR_factor_ref 0.1438
_reflns_Friedel_coverage 0.000
_reflns_number_gt 5153
_reflns_number_total 9534
_reflns_threshold_expression 'I > 2\s(I)'
_cod_data_source_file c5nj02841h2.cif
_cod_data_source_block 1027SF_0mS_a
_cod_depositor_comments 'Adding full bibliography for 7055227--7055237.cif.'
_cod_database_code 7055237
_shelx_space_group_comment
;
The symmetry employed for this shelxl refinement is uniquely defined
by the following loop, which should always be used as a source of
symmetry information in preference to the above space-group names.
They are only intended as comments.
;
_shelxl_version_number 2014/6

loop_
_space_group_symop_operation_xyz
'x, y, z'
'-x, -y, -z'

loop_
_atom_site_label
_atom_site_type_symbol
_atom_site_fract_x
_atom_site_fract_y
_atom_site_fract_z
_atom_site_U_iso_or_equiv
_atom_site_adp_type
_atom_site_occupancy
_atom_site_site_symmetry_order
_atom_site_calc_flag
_atom_site_refinement_flags_posn
_atom_site_refinement_flags_adp
Li1 Li 0.4433(5) 0.5787(3) 0.76413(19) 0.0221(9) Uani 1 1 d . .
O1 O 0.3881(2) 0.70013(13) 0.71163(8) 0.0218(4) Uani 1 1 d . .
O2 O 0.6224(2) 0.72135(13) 0.82624(7) 0.0205(4) Uani 1 1 d . .
O3 O 0.52626(19) 0.52428(13) 0.85183(7) 0.0185(4) Uani 1 1 d . .
O4 O 0.3371(2) 0.41718(13) 0.93254(7) 0.0203(4) Uani 1 1 d . .
O5 O 0.0430(2) 0.50277(13) 0.86877(8) 0.0236(4) Uani 1 1 d . .
O6 O 0.1855(2) 0.66925(13) 0.80540(8) 0.0220(4) Uani 1 1 d . .
O7 O 0.5920(2) 0.51406(14) 0.69905(8) 0.0248(4) Uani 1 1 d . .
O8 O 0.2833(2) 0.43260(13) 0.70566(7) 0.0237(4) Uani 1 1 d . .
C1 C 0.5161(3) 0.8006(2) 0.73682(12) 0.0261(6) Uani 1 1 d . .
H1A H 0.4715 0.8671 0.7267 0.031 Uiso 1 1 calc R U
H1B H 0.6083 0.7890 0.7121 0.031 Uiso 1 1 calc R U
C2 C 0.5810(3) 0.8257(2) 0.81474(12) 0.0280(6) Uani 1 1 d . .
H2A H 0.6803 0.8878 0.8305 0.034 Uiso 1 1 calc R U
H2B H 0.4951 0.8498 0.8408 0.034 Uiso 1 1 calc R U
C3 C 0.6482(3) 0.7204(2) 0.89768(11) 0.0224(6) Uani 1 1 d . .
H3A H 0.5524 0.7415 0.9178 0.027 Uiso 1 1 calc R U
H3B H 0.7494 0.7761 0.9252 0.027 Uiso 1 1 calc R U
C4 C 0.6672(3) 0.60109(19) 0.89960(11) 0.0212(5) Uani 1 1 d . .
H4A H 0.7711 0.5837 0.8853 0.025 Uiso 1 1 calc R U
H4B H 0.6711 0.5932 0.9476 0.025 Uiso 1 1 calc R U
C5 C 0.5244(3) 0.40597(19) 0.85067(11) 0.0212(5) Uani 1 1 d . .
H5A H 0.6342 0.3870 0.8451 0.025 Uiso 1 1 calc R U
H5B H 0.4405 0.3563 0.8097 0.025 Uiso 1 1 calc R U
C6 C 0.4851(3) 0.3806(2) 0.91665(11) 0.0208(5) Uani 1 1 d . .
H6A H 0.4729 0.2969 0.9109 0.025 Uiso 1 1 calc R U
H6B H 0.5791 0.4197 0.9564 0.025 Uiso 1 1 calc R U
C7 C 0.1870(3) 0.3474(2) 0.88894(12) 0.0251(6) Uani 1 1 d . .
H7A H 0.1661 0.2735 0.9008 0.030 Uiso 1 1 calc R U
H7B H 0.1959 0.3309 0.8392 0.030 Uiso 1 1 calc R U
C8 C 0.0473(3) 0.4106(2) 0.90036(13) 0.0274(6) Uani 1 1 d . .
H8A H -0.0590 0.3553 0.8815 0.033 Uiso 1 1 calc R U
H8B H 0.0563 0.4415 0.9514 0.033 Uiso 1 1 calc R U
C9 C 0.1596(3) 0.60522(19) 0.90680(11) 0.0211(5) Uani 1 1 d . .
H9A H 0.2742 0.5905 0.9087 0.025 Uiso 1 1 calc R U
H9B H 0.1430 0.6303 0.9554 0.025 Uiso 1 1 calc R U
C10 C 0.1345(3) 0.6969(2) 0.87077(11) 0.0224(6) Uani 1 1 d . .
H10A H 0.0159 0.7034 0.8627 0.027 Uiso 1 1 calc R U
H10B H 0.2002 0.7718 0.9008 0.027 Uiso 1 1 calc R U
C11 C 0.1633(3) 0.7552(2) 0.76971(12) 0.0241(6) Uani 1 1 d . .
H11A H 0.2282 0.8307 0.7990 0.029 Uiso 1 1 calc R U
H11B H 0.0447 0.7613 0.7600 0.029 Uiso 1 1 calc R U
C12 C 0.2220(3) 0.7210(2) 0.70217(12) 0.0255(6) Uani 1 1 d . .
H12A H 0.1466 0.6506 0.6711 0.031 Uiso 1 1 calc R U
H12B H 0.2153 0.7827 0.6785 0.031 Uiso 1 1 calc R U
C13 C 0.5217(3) 0.3978(2) 0.66153(12) 0.0258(6) Uani 1 1 d . .
H13A H 0.5479 0.3462 0.6911 0.031 Uiso 1 1 calc R U
H13B H 0.5671 0.3749 0.6188 0.031 Uiso 1 1 calc R U
C14 C 0.3393(3) 0.3898(2) 0.64236(11) 0.0275(6) Uani 1 1 d . .
H14A H 0.3127 0.4361 0.6095 0.033 Uiso 1 1 calc R U
H14B H 0.2841 0.3090 0.6194 0.033 Uiso 1 1 calc R U
C15 C 0.7680(3) 0.5313(3) 0.71861(13) 0.0350(7) Uani 1 1 d . .
H15A H 0.7990 0.4821 0.7485 0.052 Uiso 1 1 calc R U
H15B H 0.8119 0.6120 0.7444 0.052 Uiso 1 1 calc R U
H15C H 0.8142 0.5117 0.6765 0.052 Uiso 1 1 calc R U
C16 C 0.1116(3) 0.3940(2) 0.69875(13) 0.0329(7) Uani 1 1 d . .
H16A H 0.0493 0.4151 0.6595 0.049 Uiso 1 1 calc R U
H16B H 0.0776 0.4298 0.7420 0.049 Uiso 1 1 calc R U
H16C H 0.0890 0.3103 0.6899 0.049 Uiso 1 1 calc R U
C17 C 0.5550(3) 0.11499(18) 0.74117(11) 0.0148(5) Uani 1 1 d . .
C18 C 0.7010(3) 0.14165(19) 0.71748(11) 0.0196(5) Uani 1 1 d . .
H18 H 0.8048 0.1596 0.7496 0.023 Uiso 1 1 calc R U
C19 C 0.6978(3) 0.14247(19) 0.64839(11) 0.0214(5) Uani 1 1 d . .
H19 H 0.7990 0.1603 0.6339 0.026 Uiso 1 1 calc R U
C20 C 0.5493(3) 0.11768(19) 0.60069(11) 0.0210(5) Uani 1 1 d . .
H20 H 0.5492 0.1167 0.5534 0.025 Uiso 1 1 calc R U
C21 C 0.3974(3) 0.09372(19) 0.62117(11) 0.0188(5) Uani 1 1 d . .
C22 C 0.2439(3) 0.0728(2) 0.57385(11) 0.0229(6) Uani 1 1 d . .
H22 H 0.2419 0.0735 0.5267 0.028 Uiso 1 1 calc R U
C23 C 0.0969(3) 0.0514(2) 0.59537(11) 0.0243(6) Uani 1 1 d . .
H23 H -0.0055 0.0391 0.5631 0.029 Uiso 1 1 calc R U
C24 C 0.0964(3) 0.04764(19) 0.66364(11) 0.0202(5) Uani 1 1 d . .
H24 H -0.0067 0.0321 0.6771 0.024 Uiso 1 1 calc R U
C25 C 0.2446(3) 0.06617(18) 0.71336(10) 0.0156(5) Uani 1 1 d . .
C26 C 0.2459(3) 0.06023(18) 0.78457(10) 0.0149(5) Uani 1 1 d . .
C27 C 0.0982(3) 0.03290(18) 0.80797(11) 0.0187(5) Uani 1 1 d . .
H27 H -0.0057 0.0186 0.7764 0.022 Uiso 1 1 calc R U
C28 C 0.1019(3) 0.02656(19) 0.87595(11) 0.0194(5) Uani 1 1 d . .
H28 H 0.0006 0.0079 0.8901 0.023 Uiso 1 1 calc R U
C29 C 0.2507(3) 0.04693(18) 0.92348(11) 0.0185(5) Uani 1 1 d . .
H29 H 0.2507 0.0416 0.9697 0.022 Uiso 1 1 calc R U
C30 C 0.4028(3) 0.07569(18) 0.90377(11) 0.0165(5) Uani 1 1 d . .
C31 C 0.5571(3) 0.10027(18) 0.95178(11) 0.0176(5) Uani 1 1 d . .
H31 H 0.5594 0.0975 0.9986 0.021 Uiso 1 1 calc R U
C32 C 0.7039(3) 0.12816(18) 0.93137(11) 0.0187(5) Uani 1 1 d . .
H32 H 0.8059 0.1445 0.9644 0.022 Uiso 1 1 calc R U
C33 C 0.7051(3) 0.13274(18) 0.86321(11) 0.0173(5) Uani 1 1 d . .
H33 H 0.8080 0.1511 0.8503 0.021 Uiso 1 1 calc R U
C34 C 0.5553(3) 0.11045(18) 0.81268(11) 0.0157(5) Uani 1 1 d . .
C35 C 0.3989(3) 0.09150(18) 0.69265(10) 0.0155(5) Uani 1 1 d . .
C36 C 0.4018(3) 0.08188(18) 0.83298(10) 0.0141(5) Uani 1 1 d . .
C37 C 0.6565(3) 0.5769(2) 0.53360(11) 0.0211(6) Uani 1 1 d . .
C38 C 0.8043(3) 0.6533(2) 0.56466(12) 0.0268(6) Uani 1 1 d . .
H38 H 0.9051 0.6248 0.5682 0.032 Uiso 1 1 calc R U
C39 C 0.8100(4) 0.7711(2) 0.59106(12) 0.0329(7) Uani 1 1 d . .
H39 H 0.9138 0.8209 0.6123 0.039 Uiso 1 1 calc R U
C40 C 0.6679(4) 0.8146(2) 0.58652(12) 0.0303(7) Uani 1 1 d . .
H40 H 0.6730 0.8948 0.6047 0.036 Uiso 1 1 calc R U
C41 C 0.5127(3) 0.7416(2) 0.55498(11) 0.0244(6) Uani 1 1 d . .
C42 C 0.3641(3) 0.7856(2) 0.54869(12) 0.0290(6) Uani 1 1 d . .
H42 H 0.3674 0.8654 0.5674 0.035 Uiso 1 1 calc R U
C43 C 0.2157(4) 0.7142(2) 0.51585(13) 0.0308(6) Uani 1 1 d . .
H43 H 0.1169 0.7449 0.5112 0.037 Uiso 1 1 calc R U
C44 C 0.2084(3) 0.5963(2) 0.48911(12) 0.0275(6) Uani 1 1 d . .
H44 H 0.1040 0.5482 0.4665 0.033 Uiso 1 1 calc R U
C45 C 0.3492(3) 0.5477(2) 0.49468(11) 0.0205(5) Uani 1 1 d . .
C46 C 0.5064(3) 0.6212(2) 0.52789(11) 0.0215(6) Uani 1 1 d . .

loop_
_atom_site_aniso_label
_atom_site_aniso_U_11
_atom_site_aniso_U_22
_atom_site_aniso_U_33
_atom_site_aniso_U_23
_atom_site_aniso_U_13
_atom_site_aniso_U_12
Li1 0.023(2) 0.019(2) 0.0230(19) 0.0063(16) 0.0040(17) 0.0027(18)
O1 0.0242(10) 0.0185(9) 0.0237(8) 0.0074(7) 0.0041(7) 0.0053(7)
O2 0.0264(10) 0.0163(9) 0.0197(8) 0.0064(6) 0.0049(7) 0.0046(7)
O3 0.0191(10) 0.0163(9) 0.0203(8) 0.0068(6) 0.0022(7) 0.0026(7)
O4 0.0234(10) 0.0155(9) 0.0208(8) 0.0029(6) 0.0044(7) 0.0035(7)
O5 0.0221(10) 0.0159(9) 0.0313(9) 0.0070(7) 0.0038(7) -0.0001(7)
O6 0.0308(11) 0.0159(9) 0.0231(8) 0.0080(7) 0.0091(7) 0.0084(7)
O7 0.0225(11) 0.0245(10) 0.0263(8) 0.0033(7) 0.0055(7) 0.0072(8)
O8 0.0231(10) 0.0237(10) 0.0201(8) 0.0003(7) 0.0056(7) -0.0003(7)
C1 0.0304(16) 0.0172(13) 0.0335(13) 0.0141(10) 0.0058(12) 0.0020(11)
C2 0.0351(17) 0.0124(13) 0.0327(13) 0.0052(10) 0.0009(12) 0.0016(11)
C3 0.0270(15) 0.0214(13) 0.0157(11) 0.0016(9) 0.0041(10) 0.0007(11)
C4 0.0199(14) 0.0239(14) 0.0185(11) 0.0064(10) 0.0029(10) 0.0002(11)
C5 0.0290(15) 0.0153(13) 0.0213(11) 0.0045(9) 0.0078(10) 0.0089(11)
C6 0.0255(15) 0.0160(13) 0.0212(11) 0.0049(9) 0.0036(10) 0.0069(11)
C7 0.0261(16) 0.0159(13) 0.0304(13) 0.0046(10) 0.0031(11) 0.0005(11)
C8 0.0278(16) 0.0195(14) 0.0365(14) 0.0105(11) 0.0107(12) -0.0009(11)
C9 0.0255(15) 0.0152(13) 0.0207(11) 0.0024(9) 0.0064(10) 0.0006(11)
C10 0.0242(15) 0.0176(13) 0.0242(12) 0.0029(10) 0.0073(10) 0.0025(11)
C11 0.0264(15) 0.0192(13) 0.0319(13) 0.0127(10) 0.0074(11) 0.0098(11)
C12 0.0286(16) 0.0269(15) 0.0247(12) 0.0133(10) 0.0019(11) 0.0106(12)
C13 0.0359(17) 0.0210(14) 0.0214(12) 0.0020(10) 0.0126(11) 0.0076(12)
C14 0.0357(17) 0.0245(14) 0.0182(11) -0.0011(10) 0.0071(11) 0.0031(12)
C15 0.0225(17) 0.0525(19) 0.0324(14) 0.0107(13) 0.0086(12) 0.0135(14)
C16 0.0192(16) 0.0378(17) 0.0348(14) 0.0011(12) 0.0030(12) 0.0019(12)
C17 0.0163(13) 0.0094(11) 0.0189(10) 0.0037(8) 0.0045(9) 0.0022(9)
C18 0.0192(14) 0.0169(13) 0.0223(11) 0.0057(9) 0.0031(10) 0.0033(10)
C19 0.0214(15) 0.0188(13) 0.0274(12) 0.0080(10) 0.0107(11) 0.0054(11)
C20 0.0255(15) 0.0195(13) 0.0189(11) 0.0054(9) 0.0069(10) 0.0046(11)
C21 0.0248(15) 0.0130(12) 0.0183(11) 0.0046(9) 0.0035(10) 0.0036(10)
C22 0.0293(16) 0.0214(13) 0.0135(10) 0.0015(9) -0.0011(10) 0.0022(11)
C23 0.0227(15) 0.0235(14) 0.0200(11) 0.0007(10) -0.0026(10) 0.0005(11)
C24 0.0167(14) 0.0191(13) 0.0215(11) 0.0035(9) 0.0008(10) 0.0002(10)
C25 0.0180(14) 0.0105(12) 0.0171(10) 0.0022(8) 0.0027(9) 0.0026(10)
C26 0.0181(14) 0.0097(11) 0.0166(10) 0.0031(8) 0.0024(9) 0.0045(9)
C27 0.0153(13) 0.0151(12) 0.0239(11) 0.0039(9) 0.0019(10) 0.0024(10)
C28 0.0191(14) 0.0160(13) 0.0267(12) 0.0079(9) 0.0090(10) 0.0066(10)
C29 0.0246(15) 0.0150(12) 0.0190(11) 0.0069(9) 0.0069(10) 0.0068(10)
C30 0.0203(14) 0.0112(12) 0.0186(11) 0.0049(9) 0.0037(10) 0.0040(10)
C31 0.0229(15) 0.0143(12) 0.0157(10) 0.0053(9) 0.0017(10) 0.0046(10)
C32 0.0172(14) 0.0144(12) 0.0214(11) 0.0031(9) -0.0024(10) 0.0038(10)
C33 0.0121(13) 0.0151(12) 0.0229(11) 0.0033(9) 0.0022(9) 0.0019(10)
C34 0.0179(14) 0.0095(11) 0.0194(11) 0.0029(9) 0.0032(9) 0.0041(9)
C35 0.0193(14) 0.0090(11) 0.0167(10) 0.0015(8) 0.0024(9) 0.0030(9)
C36 0.0163(13) 0.0085(11) 0.0176(10) 0.0043(8) 0.0024(9) 0.0036(9)
C37 0.0271(16) 0.0220(14) 0.0138(10) 0.0075(9) 0.0043(10) -0.0011(11)
C38 0.0278(16) 0.0254(15) 0.0244(12) 0.0081(10) 0.0028(11) -0.0032(12)
C39 0.0367(18) 0.0278(16) 0.0262(13) 0.0044(11) 0.0032(12) -0.0104(13)
C40 0.0468(19) 0.0170(14) 0.0233(12) 0.0028(10) 0.0095(12) -0.0047(13)
C41 0.0377(17) 0.0187(13) 0.0190(11) 0.0066(9) 0.0117(11) 0.0033(12)
C42 0.0443(19) 0.0203(14) 0.0281(13) 0.0105(11) 0.0173(12) 0.0065(13)
C43 0.0373(18) 0.0318(16) 0.0344(14) 0.0176(12) 0.0189(13) 0.0144(13)
C44 0.0251(16) 0.0304(16) 0.0280(13) 0.0106(11) 0.0069(11) 0.0021(12)
C45 0.0257(15) 0.0210(13) 0.0168(11) 0.0086(9) 0.0068(10) 0.0016(11)
C46 0.0307(16) 0.0192(13) 0.0134(10) 0.0053(9) 0.0061(10) -0.0021(11)

loop_
_atom_type_symbol
_atom_type_description
_atom_type_scat_dispersion_real
_atom_type_scat_dispersion_imag
_atom_type_scat_source
C C 0.0033 0.0016 'International Tables Vol C Tables 4.2.6.8 and 6.1.1.4'
H H 0.0000 0.0000 'International Tables Vol C Tables 4.2.6.8 and 6.1.1.4'
Li Li -0.0003 0.0001 'International Tables Vol C Tables 4.2.6.8 and 6.1.1.4'
O O 0.0106 0.0060 'International Tables Vol C Tables 4.2.6.8 and 6.1.1.4'

loop_
_geom_angle_atom_site_label_1
_geom_angle_atom_site_label_2
_geom_angle_atom_site_label_3
_geom_angle
_geom_angle_site_symmetry_3
O8 Li1 O7 81.49(15) .
O8 Li1 O1 103.63(18) .
O7 Li1 O1 93.59(17) .
O8 Li1 O3 98.78(18) .
O7 Li1 O3 101.29(19) .
O1 Li1 O3 154.7(2) .
O8 Li1 O2 175.4(2) .
O7 Li1 O2 95.85(18) .
O1 Li1 O2 80.20(15) .
O3 Li1 O2 78.02(14) .
C12 O1 C1 115.49(18) .
C12 O1 Li1 117.85(18) .
C1 O1 Li1 110.01(17) .
C3 O2 C2 113.91(17) .
C3 O2 Li1 110.20(17) .
C2 O2 Li1 111.10(17) .
C4 O3 C5 113.06(17) .
C4 O3 Li1 113.53(17) .
C5 O3 Li1 124.12(16) .
C7 O4 C6 114.94(17) .
C8 O5 C9 114.25(17) .
C10 O6 C11 111.15(17) .
C15 O7 C13 111.73(19) .
C15 O7 Li1 124.23(17) .
C13 O7 Li1 109.91(17) .
C16 O8 C14 112.46(17) .
C16 O8 Li1 133.01(18) .
C14 O8 Li1 108.60(18) .
O1 C1 C2 110.91(19) .
O1 C1 H1A 109.5 .
C2 C1 H1A 109.5 .
O1 C1 H1B 109.5 .
C2 C1 H1B 109.5 .
H1A C1 H1B 108.0 .
O2 C2 C1 106.22(18) .
O2 C2 H2A 110.5 .
C1 C2 H2A 110.5 .
O2 C2 H2B 110.5 .
C1 C2 H2B 110.5 .
H2A C2 H2B 108.7 .
O2 C3 C4 107.17(17) .
O2 C3 H3A 110.3 .
C4 C3 H3A 110.3 .
O2 C3 H3B 110.3 .
C4 C3 H3B 110.3 .
H3A C3 H3B 108.5 .
O3 C4 C3 107.02(18) .
O3 C4 H4A 110.3 .
C3 C4 H4A 110.3 .
O3 C4 H4B 110.3 .
C3 C4 H4B 110.3 .
H4A C4 H4B 108.6 .
O3 C5 C6 112.46(17) .
O3 C5 H5A 109.1 .
C6 C5 H5A 109.1 .
O3 C5 H5B 109.1 .
C6 C5 H5B 109.1 .
H5A C5 H5B 107.8 .
O4 C6 C5 112.49(19) .
O4 C6 H6A 109.1 .
C5 C6 H6A 109.1 .
O4 C6 H6B 109.1 .
C5 C6 H6B 109.1 .
H6A C6 H6B 107.8 .
O4 C7 C8 108.53(19) .
O4 C7 H7A 110.0 .
C8 C7 H7A 110.0 .
O4 C7 H7B 110.0 .
C8 C7 H7B 110.0 .
H7A C7 H7B 108.4 .
O5 C8 C7 114.4(2) .
O5 C8 H8A 108.6 .
C7 C8 H8A 108.6 .
O5 C8 H8B 108.6 .
C7 C8 H8B 108.6 .
H8A C8 H8B 107.6 .
O5 C9 C10 108.79(18) .
O5 C9 H9A 109.9 .
C10 C9 H9A 109.9 .
O5 C9 H9B 109.9 .
C10 C9 H9B 109.9 .
H9A C9 H9B 108.3 .
O6 C10 C9 109.75(18) .
O6 C10 H10A 109.7 .
C9 C10 H10A 109.7 .
O6 C10 H10B 109.7 .
C9 C10 H10B 109.7 .
H10A C10 H10B 108.2 .
O6 C11 C12 107.95(19) .
O6 C11 H11A 110.1 .
C12 C11 H11A 110.1 .
O6 C11 H11B 110.1 .
C12 C11 H11B 110.1 .
H11A C11 H11B 108.4 .
O1 C12 C11 113.34(19) .
O1 C12 H12A 108.9 .
C11 C12 H12A 108.9 .
O1 C12 H12B 108.9 .
C11 C12 H12B 108.9 .
H12A C12 H12B 107.7 .
O7 C13 C14 107.35(19) .
O7 C13 H13A 110.2 .
C14 C13 H13A 110.2 .
O7 C13 H13B 110.2 .
C14 C13 H13B 110.2 .
H13A C13 H13B 108.5 .
O8 C14 C13 107.52(18) .
O8 C14 H14A 110.2 .
C13 C14 H14A 110.2 .
O8 C14 H14B 110.2 .
C13 C14 H14B 110.2 .
H14A C14 H14B 108.5 .
O7 C15 H15A 109.5 .
O7 C15 H15B 109.5 .
H15A C15 H15B 109.5 .
O7 C15 H15C 109.5 .
H15A C15 H15C 109.5 .
H15B C15 H15C 109.5 .
O8 C16 H16A 109.5 .
O8 C16 H16B 109.5 .
H16A C16 H16B 109.5 .
O8 C16 H16C 109.5 .
H16A C16 H16C 109.5 .
H16B C16 H16C 109.5 .
C18 C17 C35 118.40(19) .
C18 C17 C34 122.9(2) .
C35 C17 C34 118.7(2) .
C19 C18 C17 121.8(2) .
C19 C18 H18 119.1 .
C17 C18 H18 119.1 .
C20 C19 C18 120.6(2) .
C20 C19 H19 119.7 .
C18 C19 H19 119.7 .
C19 C20 C21 120.8(2) .
C19 C20 H20 119.6 .
C21 C20 H20 119.6 .
C20 C21 C22 121.7(2) .
C20 C21 C35 119.2(2) .
C22 C21 C35 119.2(2) .
C23 C22 C21 120.6(2) .
C23 C22 H22 119.7 .
C21 C22 H22 119.7 .
C22 C23 C24 120.9(2) .
C22 C23 H23 119.6 .
C24 C23 H23 119.6 .
C23 C24 C25 121.6(2) .
C23 C24 H24 119.2 .
C25 C24 H24 119.2 .
C24 C25 C35 118.5(2) .
C24 C25 C26 122.1(2) .
C35 C25 C26 119.4(2) .
C27 C26 C36 118.53(19) .
C27 C26 C25 122.3(2) .
C36 C26 C25 119.2(2) .
C28 C27 C26 121.5(2) .
C28 C27 H27 119.3 .
C26 C27 H27 119.3 .
C29 C28 C27 121.0(2) .
C29 C28 H28 119.5 .
C27 C28 H28 119.5 .
C28 C29 C30 120.5(2) .
C28 C29 H29 119.8 .
C30 C29 H29 119.8 .
C29 C30 C31 121.9(2) .
C29 C30 C36 119.4(2) .
C31 C30 C36 118.7(2) .
C32 C31 C30 120.8(2) .
C32 C31 H31 119.6 .
C30 C31 H31 119.6 .
C31 C32 C33 121.1(2) .
C31 C32 H32 119.5 .
C33 C32 H32 119.5 .
C32 C33 C34 121.1(2) .
C32 C33 H33 119.5 .
C34 C33 H33 119.5 .
C33 C34 C36 118.61(19) .
C33 C34 C17 121.6(2) .
C36 C34 C17 119.80(19) .
C25 C35 C17 121.61(19) .
C25 C35 C21 119.2(2) .
C17 C35 C21 119.2(2) .
C34 C36 C26 121.25(19) .
C34 C36 C30 119.6(2) .
C26 C36 C30 119.1(2) .
C38 C37 C46 118.3(2) .
C38 C37 C45 122.0(2) 2_666
C46 C37 C45 119.7(2) 2_666
C37 C38 C39 122.1(3) .
C37 C38 H38 118.9 .
C39 C38 H38 118.9 .
C40 C39 C38 120.4(2) .
C40 C39 H39 119.8 .
C38 C39 H39 119.8 .
C39 C40 C41 120.5(2) .
C39 C40 H40 119.8 .
C41 C40 H40 119.8 .
C40 C41 C42 121.3(2) .
C40 C41 C46 119.3(2) .
C42 C41 C46 119.5(2) .
C43 C42 C41 120.5(2) .
C43 C42 H42 119.8 .
C41 C42 H42 119.8 .
C42 C43 C44 120.5(3) .
C42 C43 H43 119.8 .
C44 C43 H43 119.8 .
C45 C44 C43 121.8(2) .
C45 C44 H44 119.1 .
C43 C44 H44 119.1 .
C44 C45 C46 118.7(2) .
C44 C45 C37 122.4(2) 2_666
C46 C45 C37 118.9(2) 2_666
C37 C46 C41 119.5(2) .
C37 C46 C45 121.4(2) .
C41 C46 C45 119.1(2) .

loop_
_geom_bond_atom_site_label_1
_geom_bond_atom_site_label_2
_geom_bond_distance
_geom_bond_site_symmetry_2
Li1 O8 2.034(4) .
Li1 O7 2.043(4) .
Li1 O1 2.082(4) .
Li1 O3 2.083(4) .
Li1 O2 2.100(4) .
O1 C12 1.429(3) .
O1 C1 1.433(3) .
O2 C3 1.422(2) .
O2 C2 1.429(3) .
O3 C4 1.434(3) .
O3 C5 1.439(3) .
O4 C7 1.424(3) .
O4 C6 1.425(3) .
O5 C8 1.427(3) .
O5 C9 1.429(3) .
O6 C10 1.427(3) .
O6 C11 1.427(3) .
O7 C15 1.422(3) .
O7 C13 1.424(3) .
O8 C16 1.413(3) .
O8 C14 1.433(3) .
C1 C2 1.511(3) .
C1 H1A 0.9900 .
C1 H1B 0.9900 .
C2 H2A 0.9900 .
C2 H2B 0.9900 .
C3 C4 1.498(3) .
C3 H3A 0.9900 .
C3 H3B 0.9900 .
C4 H4A 0.9900 .
C4 H4B 0.9900 .
C5 C6 1.514(3) .
C5 H5A 0.9900 .
C5 H5B 0.9900 .
C6 H6A 0.9900 .
C6 H6B 0.9900 .
C7 C8 1.500(3) .
C7 H7A 0.9900 .
C7 H7B 0.9900 .
C8 H8A 0.9900 .
C8 H8B 0.9900 .
C9 C10 1.498(3) .
C9 H9A 0.9900 .
C9 H9B 0.9900 .
C10 H10A 0.9900 .
C10 H10B 0.9900 .
C11 C12 1.504(3) .
C11 H11A 0.9900 .
C11 H11B 0.9900 .
C12 H12A 0.9900 .
C12 H12B 0.9900 .
C13 C14 1.484(3) .
C13 H13A 0.9900 .
C13 H13B 0.9900 .
C14 H14A 0.9900 .
C14 H14B 0.9900 .
C15 H15A 0.9800 .
C15 H15B 0.9800 .
C15 H15C 0.9800 .
C16 H16A 0.9800 .
C16 H16B 0.9800 .
C16 H16C 0.9800 .
C17 C18 1.404(3) .
C17 C35 1.434(3) .
C17 C34 1.455(3) .
C18 C19 1.390(3) .
C18 H18 0.9500 .
C19 C20 1.378(3) .
C19 H19 0.9500 .
C20 C21 1.408(3) .
C20 H20 0.9500 .
C21 C22 1.409(3) .
C21 C35 1.445(3) .
C22 C23 1.378(3) .
C22 H22 0.9500 .
C23 C24 1.388(3) .
C23 H23 0.9500 .
C24 C25 1.404(3) .
C24 H24 0.9500 .
C25 C35 1.432(3) .
C25 C26 1.452(3) .
C26 C27 1.414(3) .
C26 C36 1.434(3) .
C27 C28 1.386(3) .
C27 H27 0.9500 .
C28 C29 1.383(3) .
C28 H28 0.9500 .
C29 C30 1.413(3) .
C29 H29 0.9500 .
C30 C31 1.417(3) .
C30 C36 1.445(3) .
C31 C32 1.378(3) .
C31 H31 0.9500 .
C32 C33 1.390(3) .
C32 H32 0.9500 .
C33 C34 1.417(3) .
C33 H33 0.9500 .
C34 C36 1.429(3) .
C37 C38 1.383(3) .
C37 C46 1.425(3) .
C37 C45 1.481(3) 2_666
C38 C39 1.398(3) .
C38 H38 0.9500 .
C39 C40 1.361(4) .
C39 H39 0.9500 .
C40 C41 1.413(3) .
C40 H40 0.9500 .
C41 C42 1.413(4) .
C41 C46 1.429(3) .
C42 C43 1.367(4) .
C42 H42 0.9500 .
C43 C44 1.398(3) .
C43 H43 0.9500 .
C44 C45 1.385(3) .
C44 H44 0.9500 .
C45 C46 1.432(3) .
C45 C37 1.481(3) 2_666

loop_
_geom_torsion_atom_site_label_1
_geom_torsion_atom_site_label_2
_geom_torsion_atom_site_label_3
_geom_torsion_atom_site_label_4
_geom_torsion
_geom_torsion_site_symmetry_1
_geom_torsion_site_symmetry_4
C12 O1 C1 C2 99.5(2) . .
Li1 O1 C1 C2 -37.0(3) . .
C3 O2 C2 C1 -165.84(19) . .
Li1 O2 C2 C1 -40.7(3) . .
O1 C1 C2 O2 51.6(3) . .
C2 O2 C3 C4 172.47(19) . .
Li1 O2 C3 C4 46.8(2) . .
C5 O3 C4 C3 -177.37(17) . .
Li1 O3 C4 C3 34.4(2) . .
O2 C3 C4 O3 -52.7(2) . .
C4 O3 C5 C6 71.7(2) . .
Li1 O3 C5 C6 -143.9(2) . .
C7 O4 C6 C5 74.2(2) . .
O3 C5 C6 O4 52.4(3) . .
C6 O4 C7 C8 -166.87(19) . .
C9 O5 C8 C7 -78.4(2) . .
O4 C7 C8 O5 74.7(2) . .
C8 O5 C9 C10 -176.30(18) . .
C11 O6 C10 C9 -179.94(19) . .
O5 C9 C10 O6 -69.3(2) . .
C10 O6 C11 C12 179.15(19) . .
C1 O1 C12 C11 -76.8(2) . .
Li1 O1 C12 C11 56.1(3) . .
O6 C11 C12 O1 -54.4(3) . .
C15 O7 C13 C14 -178.74(19) . .
Li1 O7 C13 C14 39.2(2) . .
C16 O8 C14 C13 -159.4(2) . .
Li1 O8 C14 C13 44.0(2) . .
O7 C13 C14 O8 -55.3(2) . .
C35 C17 C18 C19 -1.9(3) . .
C34 C17 C18 C19 178.3(2) . .
C17 C18 C19 C20 0.5(3) . .
C18 C19 C20 C21 1.5(3) . .
C19 C20 C21 C22 177.3(2) . .
C19 C20 C21 C35 -2.1(3) . .
C20 C21 C22 C23 -178.9(2) . .
C35 C21 C22 C23 0.5(3) . .
C21 C22 C23 C24 -1.3(4) . .
C22 C23 C24 C25 0.5(4) . .
C23 C24 C25 C35 1.1(3) . .
C23 C24 C25 C26 -178.8(2) . .
C24 C25 C26 C27 1.5(3) . .
C35 C25 C26 C27 -178.4(2) . .
C24 C25 C26 C36 -179.0(2) . .
C35 C25 C26 C36 1.1(3) . .
C36 C26 C27 C28 -0.1(3) . .
C25 C26 C27 C28 179.4(2) . .
C26 C27 C28 C29 0.0(3) . .
C27 C28 C29 C30 0.5(3) . .
C28 C29 C30 C31 178.2(2) . .
C28 C29 C30 C36 -1.0(3) . .
C29 C30 C31 C32 -180.0(2) . .
C36 C30 C31 C32 -0.8(3) . .
C30 C31 C32 C33 -0.2(3) . .
C31 C32 C33 C34 0.9(3) . .
C32 C33 C34 C36 -0.6(3) . .
C32 C33 C34 C17 180.0(2) . .
C18 C17 C34 C33 -0.2(3) . .
C35 C17 C34 C33 180.0(2) . .
C18 C17 C34 C36 -179.5(2) . .
C35 C17 C34 C36 0.6(3) . .
C24 C25 C35 C17 178.0(2) . .
C26 C25 C35 C17 -2.1(3) . .
C24 C25 C35 C21 -1.9(3) . .
C26 C25 C35 C21 178.0(2) . .
C18 C17 C35 C25 -178.6(2) . .
C34 C17 C35 C25 1.3(3) . .
C18 C17 C35 C21 1.3(3) . .
C34 C17 C35 C21 -178.88(19) . .
C20 C21 C35 C25 -179.5(2) . .
C22 C21 C35 C25 1.1(3) . .
C20 C21 C35 C17 0.7(3) . .
C22 C21 C35 C17 -178.8(2) . .
C33 C34 C36 C26 179.0(2) . .
C17 C34 C36 C26 -1.6(3) . .
C33 C34 C36 C30 -0.4(3) . .
C17 C34 C36 C30 179.02(19) . .
C27 C26 C36 C34 -179.7(2) . .
C25 C26 C36 C34 0.8(3) . .
C27 C26 C36 C30 -0.3(3) . .
C25 C26 C36 C30 -179.87(19) . .
C29 C30 C36 C34 -179.7(2) . .
C31 C30 C36 C34 1.1(3) . .
C29 C30 C36 C26 0.9(3) . .
C31 C30 C36 C26 -178.30(19) . .
C46 C37 C38 C39 0.8(3) . .
C45 C37 C38 C39 179.7(2) 2_666 .
C37 C38 C39 C40 -0.3(4) . .
C38 C39 C40 C41 -0.1(4) . .
C39 C40 C41 C42 -178.9(2) . .
C39 C40 C41 C46 0.1(3) . .
C40 C41 C42 C43 177.7(2) . .
C46 C41 C42 C43 -1.2(3) . .
C41 C42 C43 C44 1.1(4) . .
C42 C43 C44 C45 0.0(4) . .
C43 C44 C45 C46 -1.0(3) . .
C43 C44 C45 C37 -179.8(2) . 2_666
C38 C37 C46 C41 -0.8(3) . .
C45 C37 C46 C41 -179.73(19) 2_666 .
C38 C37 C46 C45 178.3(2) . .
C45 C37 C46 C45 -0.6(3) 2_666 .
C40 C41 C46 C37 0.4(3) . .
C42 C41 C46 C37 179.4(2) . .
C40 C41 C46 C45 -178.7(2) . .
C42 C41 C46 C45 0.2(3) . .
C44 C45 C46 C37 -178.3(2) . .
C37 C45 C46 C37 0.6(3) 2_666 .
C44 C45 C46 C41 0.9(3) . .
C37 C45 C46 C41 179.73(19) 2_666 .
